data_1574974
loop_
_publ_author_name
'Ghosh, Moushakhi'
'Gaurav, Kumar'
'Panwaria, Prakash'
'Panday, Rishukumar'
'Tothadi, Srinu'
'Khan, Shabana'

_publ_section_title
;
 Driving diverse bond functionalisation with <i>N</i>-heterocyclic
 silylene-coinage metal-aryl complexes.
;
_journal_issue 32
_journal_name_full 'Chemical science'
_journal_page_first 14518
_journal_page_last 14533
_journal_paper_doi 10.1039/d5sc00879d
_journal_volume 16
_journal_year 2025
_chemical_formula_moiety 'C46 H76 Cu N5 Si3'
_chemical_formula_sum 'C46 H76 Cu N5 Si3'
_chemical_formula_weight 846.92
_space_group_crystal_system monoclinic
_space_group_IT_number 9
_space_group_name_Hall 'C -2yc'
_space_group_name_H-M_alt 'C 1 c 1'
_atom_sites_solution_hydrogens geom
_audit_block_doi 10.5517/ccdc.csd.cc2hbssf
_audit_creation_date 2023-06-07
_audit_creation_method
;
Olex2 1.2
(compiled 2018.05.29 svn.r3508 for OlexSys, GUI svn.r5506)
;
_audit_update_record
;
2023-10-29 deposited with the CCDC.	2025-06-30 downloaded from the CCDC.
;
_cell_angle_alpha 90
_cell_angle_beta 102.071(3)
_cell_angle_gamma 90
_cell_formula_units_Z 4
_cell_length_a 17.1666(19)
_cell_length_b 13.5100(15)
_cell_length_c 22.268(3)
_cell_measurement_reflns_used 9774
_cell_measurement_temperature 296
_cell_measurement_theta_max 27.38
_cell_measurement_theta_min 2.26
_cell_volume 5050.2(10)
_computing_molecular_graphics 'Olex2 (Dolomanov et al., 2009)'
_computing_publication_material 'Olex2 (Dolomanov et al., 2009)'
_computing_structure_refinement 'ShelXL (Sheldrick, 2015)'
_computing_structure_solution 'SHELXT 2014/5 (Sheldrick, 2014)'
_diffrn_ambient_temperature 296
_diffrn_measured_fraction_theta_full 1.000
_diffrn_measured_fraction_theta_max 0.997
_diffrn_measurement_device_type 'Bruker APEX-II CCD'
_diffrn_measurement_method '\f and \w scans'
_diffrn_radiation_type MoK\a
_diffrn_radiation_wavelength 0.71073
_diffrn_reflns_av_R_equivalents 0.1001
_diffrn_reflns_av_unetI/netI 0.0578
_diffrn_reflns_Laue_measured_fraction_full 1.000
_diffrn_reflns_Laue_measured_fraction_max 0.997
_diffrn_reflns_limit_h_max 22
_diffrn_reflns_limit_h_min -22
_diffrn_reflns_limit_k_max 18
_diffrn_reflns_limit_k_min -18
_diffrn_reflns_limit_l_max 29
_diffrn_reflns_limit_l_min -29
_diffrn_reflns_number 116056
_diffrn_reflns_point_group_measured_fraction_full 1.000
_diffrn_reflns_point_group_measured_fraction_max 0.995
_diffrn_reflns_theta_full 25.242
_diffrn_reflns_theta_max 28.417
_diffrn_reflns_theta_min 1.870
_diffrn_standards_number 0
_exptl_absorpt_coefficient_mu 0.537
_exptl_absorpt_correction_T_max 0.7457
_exptl_absorpt_correction_T_min 0.6197
_exptl_absorpt_correction_type multi-scan
_exptl_absorpt_process_details
'SADABS-2016/2 (Bruker,2016/2) was used for absorption correction. wR2(int) was 0.1585 before and 0.1148 after correction. The Ratio of minimum to maximum transmission is 0.8310. The \l/2 correction factor is Not present.'
_exptl_crystal_colour colourless
_exptl_crystal_colour_primary colourless
_exptl_crystal_density_diffrn 1.114
_exptl_crystal_description block
_exptl_crystal_F_000 1832
_exptl_crystal_size_max 0.15
_exptl_crystal_size_mid 0.1
_exptl_crystal_size_min 0.06
_refine_diff_density_max 0.644
_refine_diff_density_min -0.510
_refine_diff_density_rms 0.054
_refine_ls_abs_structure_details
;
 Refined as an inversion twin.
;
_refine_ls_abs_structure_Flack 0.073(10)
_refine_ls_extinction_method none
_refine_ls_goodness_of_fit_ref 1.030
_refine_ls_hydrogen_treatment constr
_refine_ls_matrix_type full
_refine_ls_number_parameters 517
_refine_ls_number_reflns 12644
_refine_ls_number_restraints 2
_refine_ls_restrained_S_all 1.030
_refine_ls_R_factor_all 0.0598
_refine_ls_R_factor_gt 0.0408
_refine_ls_shift/su_max 0.001
_refine_ls_shift/su_mean 0.000
_refine_ls_structure_factor_coef Fsqd
_refine_ls_weighting_details 'w=1/[\s^2^(Fo^2^)+(0.0363P)^2^+2.9223P] where P=(Fo^2^+2Fc^2^)/3'
_refine_ls_weighting_scheme calc
_refine_ls_wR_factor_gt 0.0846
_refine_ls_wR_factor_ref 0.0917
_reflns_Friedel_coverage 0.995
_reflns_Friedel_fraction_full 1.000
_reflns_Friedel_fraction_max 0.993
_reflns_number_gt 10448
_reflns_number_total 12644
_reflns_threshold_expression 'I > 2\s(I)'
_cod_data_source_file d5sc00879d2.cif
_cod_data_source_block a1_a_CCDC3
_cod_depositor_comments 'Adding full bibliography for 1574965--1574988.cif.'
_cod_original_cell_volume 5050.3(10)
_cod_database_code 1574974
_shelx_shelxl_version_number 2018/3
_shelx_space_group_comment
;
The symmetry employed for this shelxl refinement is uniquely defined
by the following loop, which should always be used as a source of
symmetry information in preference to the above space-group names.
They are only intended as comments.
;
_shelx_estimated_absorpt_t_max 0.968
_shelx_estimated_absorpt_t_min 0.924
_olex2_refinement_description
;
1. Twinned data refinement
 Scales: 0.927(10)
 0.073(10)
2. Fixed Uiso
 At 1.2 times of:
  All C(H) groups
 At 1.5 times of:
  All C(H,H,H) groups
3.a Ternary CH refined with riding coordinates:
 C7(H7), C23(H23), C20(H20), C10(H10)
3.b Aromatic/amide H refined with riding coordinates:
 C13(H13), C18(H18), C5(H5), C40(H40), C16(H16), C17(H17), C37(H37), C36(H36),
 C39(H39), C4(H4), C38(H38), C3(H3)
3.c Idealised Me refined as rotating group:
 C32(H32A,H32B,H32C), C21(H21A,H21B,H21C), C33(H33A,H33B,H33C), C44(H44A,H44B,
 H44C), C31(H31A,H31B,H31C), C25(H25A,H25B,H25C), C9(H9A,H9B,H9C), C28(H28A,
 H28B,H28C), C29(H29A,H29B,H29C), C8(H8A,H8B,H8C), C11(H11A,H11B,H11C),
 C46(H46A,H46B,H46C), C45(H45A,H45B,H45C), C22(H22A,H22B,H22C), C43(H43A,H43B,
 H43C), C27(H27A,H27B,H27C), C12(H12A,H12B,H12C), C24(H24A,H24B,H24C), C42(H42A,
 H42B,H42C), C41(H41A,H41B,H41C)
;
_olex2_submission_special_instructions 'No special instructions were received'

loop_
_space_group_symop_operation_xyz
'x, y, z'
'x, -y, z+1/2'
'x+1/2, y+1/2, z'
'x+1/2, -y+1/2, z+1/2'

loop_
_atom_site_label
_atom_site_type_symbol
_atom_site_fract_x
_atom_site_fract_y
_atom_site_fract_z
_atom_site_U_iso_or_equiv
_atom_site_adp_type
_atom_site_occupancy
_atom_site_site_symmetry_order
_atom_site_calc_flag
_atom_site_refinement_flags_posn
_atom_site_refinement_flags_adp
_atom_site_refinement_flags_occupancy
_atom_site_disorder_assembly
_atom_site_disorder_group
Cu1 Cu 0.56588(2) 0.68866(3) 0.52074(2) 0.02405(11) Uani 1 1 d . . . . .
Si1 Si 0.53216(5) 0.72255(7) 0.42236(4) 0.01999(19) Uani 1 1 d . . . . .
Si3 Si 0.57111(6) 0.73595(7) 0.29233(4) 0.0264(2) Uani 1 1 d . . . . .
Si2 Si 0.69635(6) 0.69737(8) 0.40914(5) 0.0307(2) Uani 1 1 d . . . . .
N2 N 0.60580(16) 0.51224(19) 0.57691(12) 0.0196(6) Uani 1 1 d . . . . .
N5 N 0.45932(17) 0.8237(2) 0.40592(13) 0.0225(6) Uani 1 1 d . . . . .
N4 N 0.43276(16) 0.6708(2) 0.39003(12) 0.0213(6) Uani 1 1 d . . . . .
N3 N 0.59637(17) 0.7211(2) 0.37261(13) 0.0223(6) Uani 1 1 d . . . . .
N1 N 0.58010(17) 0.6685(2) 0.60693(12) 0.0196(6) Uani 1 1 d . . . . .
C14 C 0.63950(19) 0.4188(2) 0.59427(14) 0.0191(6) Uani 1 1 d . . . . .
C34 C 0.3992(2) 0.7585(3) 0.39499(14) 0.0225(7) Uani 1 1 d . . . . .
C19 C 0.5923(2) 0.3340(2) 0.57601(15) 0.0216(7) Uani 1 1 d . . . . .
C13 C 0.60215(18) 0.5748(2) 0.62023(14) 0.0186(6) Uani 1 1 d . . . . .
H13 H 0.614990 0.554419 0.660989 0.022 Uiso 1 1 calc R . . . .
C6 C 0.5017(2) 0.7059(3) 0.68470(16) 0.0263(8) Uani 1 1 d . . . . .
C18 C 0.6244(2) 0.2414(3) 0.59394(18) 0.0291(8) Uani 1 1 d . . . . .
H18 H 0.593568 0.185221 0.582701 0.035 Uiso 1 1 calc R . . . .
C5 C 0.4873(3) 0.7694(3) 0.73068(18) 0.0389(10) Uani 1 1 d . . . . .
H5 H 0.447896 0.753336 0.752068 0.047 Uiso 1 1 calc R . . . .
C30 C 0.3992(2) 0.5690(3) 0.38727(16) 0.0266(7) Uani 1 1 d . . . . .
C32 C 0.4678(2) 0.5011(3) 0.37994(18) 0.0331(8) Uani 1 1 d . . . . .
H32A H 0.485500 0.518395 0.343161 0.050 Uiso 1 1 calc GR . . . .
H32B H 0.449956 0.433590 0.377317 0.050 Uiso 1 1 calc GR . . . .
H32C H 0.511075 0.508647 0.414732 0.050 Uiso 1 1 calc GR . . . .
C15 C 0.7187(2) 0.4083(2) 0.62661(15) 0.0222(7) Uani 1 1 d . . . . .
C26 C 0.4614(2) 0.9301(3) 0.42185(17) 0.0279(8) Uani 1 1 d . . . . .
C1 C 0.5629(2) 0.7303(2) 0.65375(15) 0.0226(7) Uani 1 1 d . . . . .
C21 C 0.4494(2) 0.3497(4) 0.58304(19) 0.0416(10) Uani 1 1 d . . . . .
H21A H 0.448776 0.287147 0.603365 0.062 Uiso 1 1 calc GR . . . .
H21B H 0.397080 0.364170 0.559624 0.062 Uiso 1 1 calc GR . . . .
H21C H 0.465563 0.400708 0.613084 0.062 Uiso 1 1 calc GR . . . .
C7 C 0.4486(2) 0.6171(3) 0.66483(17) 0.0295(8) Uani 1 1 d . . . . .
H7 H 0.483352 0.561297 0.660159 0.035 Uiso 1 1 calc R . . . .
C35 C 0.3129(2) 0.7783(3) 0.39128(16) 0.0252(7) Uani 1 1 d . . . . .
C40 C 0.2814(2) 0.7778(3) 0.44343(19) 0.0352(9) Uani 1 1 d . . . . .
H40 H 0.314390 0.767281 0.481680 0.042 Uiso 1 1 calc R . . . .
C23 C 0.7752(2) 0.4957(3) 0.64130(16) 0.0259(7) Uani 1 1 d . . . . .
H23 H 0.746695 0.555041 0.623351 0.031 Uiso 1 1 calc R . . . .
C20 C 0.5079(2) 0.3451(3) 0.54027(16) 0.0275(8) Uani 1 1 d . . . . .
H20 H 0.504707 0.408628 0.518620 0.033 Uiso 1 1 calc R . . . .
C33 C 0.3298(2) 0.5567(3) 0.3322(2) 0.0401(10) Uani 1 1 d . . . . .
H33A H 0.284864 0.593976 0.339075 0.060 Uiso 1 1 calc GR . . . .
H33B H 0.315690 0.488014 0.327212 0.060 Uiso 1 1 calc GR . . . .
H33C H 0.345349 0.580486 0.295817 0.060 Uiso 1 1 calc GR . . . .
C2 C 0.6050(2) 0.8207(3) 0.66647(16) 0.0300(8) Uani 1 1 d . . . . .
C16 C 0.7471(2) 0.3137(3) 0.64360(18) 0.0291(8) Uani 1 1 d . . . . .
H16 H 0.798790 0.306175 0.666201 0.035 Uiso 1 1 calc R . . . .
C17 C 0.7005(2) 0.2310(3) 0.62781(19) 0.0341(9) Uani 1 1 d . . . . .
H17 H 0.720491 0.168541 0.639991 0.041 Uiso 1 1 calc R . . . .
C37 C 0.1830(2) 0.8100(3) 0.3303(2) 0.0423(10) Uani 1 1 d . . . . .
H37 H 0.149816 0.821382 0.292248 0.051 Uiso 1 1 calc R . . . .
C36 C 0.2638(2) 0.7953(3) 0.33437(18) 0.0333(8) Uani 1 1 d . . . . .
H36 H 0.284996 0.796742 0.299189 0.040 Uiso 1 1 calc R . . . .
C44 C 0.5973(3) 0.6225(3) 0.25335(18) 0.0369(9) Uani 1 1 d . . . . .
H44A H 0.651212 0.603771 0.270913 0.055 Uiso 1 1 calc GR . . . .
H44B H 0.592269 0.635593 0.210333 0.055 Uiso 1 1 calc GR . . . .
H44C H 0.561992 0.569689 0.258710 0.055 Uiso 1 1 calc GR . . . .
C31 C 0.3733(3) 0.5435(3) 0.44660(19) 0.0389(10) Uani 1 1 d . . . . .
H31A H 0.417234 0.552630 0.480697 0.058 Uiso 1 1 calc GR . . . .
H31B H 0.356065 0.475744 0.445265 0.058 Uiso 1 1 calc GR . . . .
H31C H 0.330112 0.585923 0.451333 0.058 Uiso 1 1 calc GR . . . .
C39 C 0.2005(3) 0.7928(3) 0.4388(2) 0.0470(11) Uani 1 1 d . . . . .
H39 H 0.178980 0.792742 0.473783 0.056 Uiso 1 1 calc R . . . .
C25 C 0.8010(3) 0.5123(3) 0.71045(19) 0.0410(10) Uani 1 1 d . . . . .
H25A H 0.754972 0.524682 0.727430 0.062 Uiso 1 1 calc GR . . . .
H25B H 0.836290 0.568115 0.718096 0.062 Uiso 1 1 calc GR . . . .
H25C H 0.828093 0.454382 0.729295 0.062 Uiso 1 1 calc GR . . . .
C9 C 0.3980(3) 0.5853(4) 0.7100(2) 0.0493(11) Uani 1 1 d . . . . .
H9A H 0.431617 0.575550 0.749846 0.074 Uiso 1 1 calc GR . . . .
H9B H 0.371118 0.524490 0.696315 0.074 Uiso 1 1 calc GR . . . .
H9C H 0.359397 0.635690 0.712498 0.074 Uiso 1 1 calc GR . . . .
C4 C 0.5304(3) 0.8555(4) 0.7449(2) 0.0512(12) Uani 1 1 d . . . . .
H4 H 0.520982 0.896212 0.776317 0.061 Uiso 1 1 calc R . . . .
C28 C 0.5466(3) 0.9639(3) 0.4260(2) 0.0453(11) Uani 1 1 d . . . . .
H28A H 0.581519 0.926088 0.456956 0.068 Uiso 1 1 calc GR . . . .
H28B H 0.551075 1.032825 0.436687 0.068 Uiso 1 1 calc GR . . . .
H28C H 0.561177 0.954180 0.387115 0.068 Uiso 1 1 calc GR . . . .
C29 C 0.4065(3) 0.9891(3) 0.3724(3) 0.0572(14) Uani 1 1 d . . . . .
H29A H 0.420148 0.976880 0.333450 0.086 Uiso 1 1 calc GR . . . .
H29B H 0.412215 1.058385 0.381921 0.086 Uiso 1 1 calc GR . . . .
H29C H 0.352327 0.969388 0.370697 0.086 Uiso 1 1 calc GR . . . .
C38 C 0.1521(3) 0.8080(4) 0.3815(2) 0.0508(12) Uani 1 1 d . . . . .
H38 H 0.097640 0.816964 0.378157 0.061 Uiso 1 1 calc R . . . .
C8 C 0.3948(2) 0.6362(3) 0.60196(17) 0.0369(9) Uani 1 1 d . . . . .
H8A H 0.360026 0.690855 0.604853 0.055 Uiso 1 1 calc GR . . . .
H8B H 0.363545 0.578182 0.588799 0.055 Uiso 1 1 calc GR . . . .
H8C H 0.426974 0.651521 0.572757 0.055 Uiso 1 1 calc GR . . . .
C11 C 0.7473(3) 0.7992(4) 0.6602(2) 0.0509(12) Uani 1 1 d . . . . .
H11A H 0.765492 0.823996 0.701143 0.076 Uiso 1 1 calc GR . . . .
H11B H 0.785806 0.814646 0.635939 0.076 Uiso 1 1 calc GR . . . .
H11C H 0.740752 0.728692 0.661586 0.076 Uiso 1 1 calc GR . . . .
C46 C 0.4628(3) 0.7559(4) 0.26290(18) 0.0519(13) Uani 1 1 d . . . . .
H46A H 0.433746 0.700028 0.273278 0.078 Uiso 1 1 calc GR . . . .
H46B H 0.452467 0.763520 0.219085 0.078 Uiso 1 1 calc GR . . . .
H46C H 0.446312 0.814609 0.281131 0.078 Uiso 1 1 calc GR . . . .
C45 C 0.6205(3) 0.8476(3) 0.2678(2) 0.0503(12) Uani 1 1 d . . . . .
H45A H 0.613506 0.902741 0.293343 0.075 Uiso 1 1 calc GR . . . .
H45B H 0.597072 0.862673 0.225797 0.075 Uiso 1 1 calc GR . . . .
H45C H 0.676336 0.834708 0.271708 0.075 Uiso 1 1 calc GR . . . .
C22 C 0.4825(3) 0.2649(3) 0.4918(2) 0.0418(10) Uani 1 1 d . . . . .
H22A H 0.521017 0.260529 0.466264 0.063 Uiso 1 1 calc GR . . . .
H22B H 0.431408 0.281374 0.467077 0.063 Uiso 1 1 calc GR . . . .
H22C H 0.479256 0.202500 0.511738 0.063 Uiso 1 1 calc GR . . . .
C3 C 0.5871(3) 0.8806(3) 0.7125(2) 0.0461(11) Uani 1 1 d . . . . .
H3 H 0.614665 0.939877 0.721558 0.055 Uiso 1 1 calc R . . . .
C10 C 0.6683(3) 0.8468(3) 0.63176(19) 0.0363(10) Uani 1 1 d . . . . .
H10 H 0.651535 0.819557 0.590267 0.044 Uiso 1 1 calc R . . . .
C43 C 0.7673(3) 0.7138(4) 0.3570(2) 0.0517(12) Uani 1 1 d . . . . .
H43A H 0.752997 0.669964 0.322550 0.078 Uiso 1 1 calc GR . . . .
H43B H 0.820364 0.698838 0.378909 0.078 Uiso 1 1 calc GR . . . .
H43C H 0.765174 0.780994 0.342796 0.078 Uiso 1 1 calc GR . . . .
C27 C 0.4390(4) 0.9451(4) 0.4841(2) 0.0589(14) Uani 1 1 d . . . . .
H27A H 0.384618 0.925551 0.481419 0.088 Uiso 1 1 calc GR . . . .
H27B H 0.445200 1.013568 0.495535 0.088 Uiso 1 1 calc GR . . . .
H27C H 0.473153 0.905435 0.514471 0.088 Uiso 1 1 calc GR . . . .
C12 C 0.6786(4) 0.9586(3) 0.6251(3) 0.0658(16) Uani 1 1 d . . . . .
H12A H 0.627802 0.988072 0.608191 0.099 Uiso 1 1 calc GR . . . .
H12B H 0.714520 0.970942 0.598201 0.099 Uiso 1 1 calc GR . . . .
H12C H 0.699765 0.986962 0.664655 0.099 Uiso 1 1 calc GR . . . .
C24 C 0.8481(3) 0.4828(4) 0.6128(2) 0.0461(11) Uani 1 1 d . . . . .
H24A H 0.878651 0.427086 0.631269 0.069 Uiso 1 1 calc GR . . . .
H24B H 0.880251 0.541456 0.619693 0.069 Uiso 1 1 calc GR . . . .
H24C H 0.831069 0.471750 0.569421 0.069 Uiso 1 1 calc GR . . . .
C42 C 0.7070(3) 0.5710(4) 0.4403(3) 0.0677(17) Uani 1 1 d . . . . .
H42A H 0.676090 0.564325 0.471326 0.102 Uiso 1 1 calc GR . . . .
H42B H 0.762044 0.558264 0.457909 0.102 Uiso 1 1 calc GR . . . .
H42C H 0.688447 0.524522 0.407850 0.102 Uiso 1 1 calc GR . . . .
C41 C 0.7312(3) 0.7880(6) 0.4719(3) 0.088(2) Uani 1 1 d . . . . .
H41A H 0.719967 0.853986 0.456504 0.132 Uiso 1 1 calc GR . . . .
H41B H 0.787551 0.780590 0.486828 0.132 Uiso 1 1 calc GR . . . .
H41C H 0.704077 0.776259 0.504823 0.132 Uiso 1 1 calc GR . . . .

loop_
_atom_site_aniso_label
_atom_site_aniso_U_11
_atom_site_aniso_U_22
_atom_site_aniso_U_33
_atom_site_aniso_U_23
_atom_site_aniso_U_13
_atom_site_aniso_U_12
Cu1 0.0240(2) 0.0324(2) 0.01530(18) 0.00139(19) 0.00298(14) 0.0002(2)
Si1 0.0202(5) 0.0244(5) 0.0155(4) -0.0004(4) 0.0040(3) 0.0035(4)
Si3 0.0334(5) 0.0290(5) 0.0194(5) 0.0021(4) 0.0112(4) 0.0074(4)
Si2 0.0210(5) 0.0418(6) 0.0296(5) -0.0027(5) 0.0063(4) 0.0055(4)
N2 0.0215(14) 0.0181(14) 0.0188(13) -0.0008(11) 0.0034(11) 0.0001(11)
N5 0.0187(14) 0.0281(16) 0.0212(15) -0.0007(12) 0.0053(11) 0.0049(12)
N4 0.0222(14) 0.0243(15) 0.0174(13) -0.0018(11) 0.0039(11) 0.0015(11)
N3 0.0220(15) 0.0250(15) 0.0211(14) 0.0003(12) 0.0069(12) 0.0059(12)
N1 0.0238(15) 0.0170(14) 0.0179(13) -0.0016(11) 0.0045(11) 0.0010(11)
C14 0.0251(17) 0.0171(16) 0.0164(15) -0.0010(12) 0.0072(13) -0.0007(13)
C34 0.0210(17) 0.033(2) 0.0136(15) 0.0002(14) 0.0042(13) 0.0056(14)
C19 0.0249(18) 0.0223(17) 0.0193(16) -0.0010(13) 0.0084(14) -0.0006(13)
C13 0.0188(15) 0.0202(16) 0.0166(15) 0.0023(12) 0.0034(12) -0.0020(12)
C6 0.0283(19) 0.0296(19) 0.0199(16) 0.0006(14) 0.0029(14) 0.0093(15)
C18 0.031(2) 0.0177(17) 0.040(2) -0.0037(15) 0.0085(16) -0.0016(14)
C5 0.036(2) 0.053(3) 0.029(2) -0.0058(18) 0.0105(17) 0.014(2)
C30 0.0291(19) 0.0232(18) 0.0277(18) -0.0018(14) 0.0064(15) -0.0013(15)
C32 0.037(2) 0.028(2) 0.034(2) -0.0019(16) 0.0084(17) 0.0042(16)
C15 0.0226(17) 0.0235(17) 0.0220(16) -0.0038(13) 0.0079(14) 0.0005(13)
C26 0.031(2) 0.0218(18) 0.032(2) -0.0013(15) 0.0113(16) 0.0045(15)
C1 0.0296(19) 0.0193(16) 0.0169(16) 0.0010(13) 0.0007(14) 0.0045(14)
C21 0.025(2) 0.060(3) 0.039(2) -0.012(2) 0.0037(18) 0.0017(19)
C7 0.0258(19) 0.033(2) 0.0315(19) 0.0043(16) 0.0093(15) 0.0045(15)
C35 0.0222(17) 0.0283(18) 0.0259(18) -0.0015(14) 0.0070(14) 0.0013(15)
C40 0.034(2) 0.044(2) 0.032(2) 0.0020(17) 0.0146(17) 0.0063(18)
C23 0.0236(17) 0.0238(18) 0.0294(18) -0.0036(14) 0.0035(14) -0.0040(14)
C20 0.0279(19) 0.0241(17) 0.0292(19) -0.0019(15) 0.0028(15) -0.0037(15)
C33 0.037(2) 0.036(2) 0.042(2) -0.0075(18) -0.0031(18) -0.0037(18)
C2 0.042(2) 0.0221(18) 0.0229(18) -0.0014(14) -0.0014(16) 0.0013(16)
C16 0.0232(18) 0.0281(19) 0.035(2) -0.0005(16) 0.0035(15) 0.0056(15)
C17 0.036(2) 0.0203(18) 0.045(2) 0.0016(17) 0.0069(18) 0.0063(16)
C37 0.025(2) 0.054(3) 0.044(2) 0.005(2) -0.0012(18) 0.0053(18)
C36 0.0272(19) 0.042(2) 0.0296(19) 0.0047(16) 0.0041(15) 0.0046(17)
C44 0.047(2) 0.038(2) 0.029(2) -0.0084(17) 0.0171(18) 0.0020(18)
C31 0.051(3) 0.030(2) 0.041(2) 0.0013(17) 0.022(2) -0.0033(18)
C39 0.037(2) 0.056(3) 0.055(3) 0.006(2) 0.027(2) 0.007(2)
C25 0.039(2) 0.045(2) 0.035(2) -0.0092(19) 0.0006(18) -0.011(2)
C9 0.040(2) 0.069(3) 0.040(2) 0.018(2) 0.012(2) 0.001(2)
C4 0.063(3) 0.049(3) 0.042(3) -0.022(2) 0.011(2) 0.015(2)
C28 0.044(3) 0.025(2) 0.070(3) -0.013(2) 0.019(2) -0.0038(18)
C29 0.055(3) 0.027(2) 0.084(4) 0.012(2) 0.003(3) 0.010(2)
C38 0.022(2) 0.064(3) 0.069(3) 0.005(3) 0.016(2) 0.005(2)
C8 0.028(2) 0.056(3) 0.0275(19) -0.0070(18) 0.0071(16) -0.0028(19)
C11 0.051(3) 0.055(3) 0.048(3) 0.003(2) 0.013(2) -0.008(2)
C46 0.047(3) 0.089(4) 0.0182(19) 0.005(2) 0.0046(18) 0.025(3)
C45 0.083(4) 0.031(2) 0.040(2) 0.0086(19) 0.023(2) -0.001(2)
C22 0.037(2) 0.049(3) 0.036(2) -0.015(2) -0.0005(19) -0.007(2)
C3 0.058(3) 0.031(2) 0.045(2) -0.0154(19) 0.002(2) 0.002(2)
C10 0.055(3) 0.0230(19) 0.030(2) -0.0037(16) 0.0065(19) -0.0134(18)
C43 0.030(2) 0.071(3) 0.058(3) 0.003(2) 0.018(2) 0.007(2)
C27 0.089(4) 0.042(3) 0.057(3) -0.022(2) 0.043(3) -0.010(3)
C12 0.092(4) 0.027(2) 0.079(4) 0.002(2) 0.022(3) -0.019(3)
C24 0.037(2) 0.051(3) 0.056(3) -0.001(2) 0.022(2) -0.007(2)
C42 0.037(3) 0.079(4) 0.089(4) 0.046(3) 0.018(3) 0.027(3)
C41 0.028(3) 0.148(6) 0.088(5) -0.066(4) 0.011(3) -0.007(3)

loop_
_atom_type_symbol
_atom_type_description
_atom_type_scat_dispersion_real
_atom_type_scat_dispersion_imag
_atom_type_scat_source
C C 0.0033 0.0016 'International Tables Vol C Tables 4.2.6.8 and 6.1.1.4'
H H 0.0000 0.0000 'International Tables Vol C Tables 4.2.6.8 and 6.1.1.4'
Cu Cu 0.3201 1.2651 'International Tables Vol C Tables 4.2.6.8 and 6.1.1.4'
N N 0.0061 0.0033 'International Tables Vol C Tables 4.2.6.8 and 6.1.1.4'
Si Si 0.0817 0.0704 'International Tables Vol C Tables 4.2.6.8 and 6.1.1.4'

loop_
_citation_id
_citation_doi
_citation_year
1 10.26434/chemrxiv-2024-7rpw5 2024

loop_
_geom_angle_atom_site_label_1
_geom_angle_atom_site_label_2
_geom_angle_atom_site_label_3
_geom_angle
_geom_angle_site_symmetry_1
_geom_angle_site_symmetry_3
_geom_angle_publ_flag
N1 Cu1 Si1 171.24(9) . . ?
Cu1 Si1 C34 110.51(9) . . ?
N5 Si1 Cu1 112.38(10) . . ?
N5 Si1 N4 70.66(13) . . ?
N5 Si1 C34 35.86(13) . . ?
N4 Si1 Cu1 109.87(10) . . ?
N4 Si1 C34 35.60(12) . . ?
N3 Si1 Cu1 124.78(11) . . ?
N3 Si1 N5 112.44(14) . . ?
N3 Si1 N4 114.17(14) . . ?
N3 Si1 C34 124.70(13) . . ?
N3 Si3 C44 110.31(17) . . ?
N3 Si3 C46 113.00(17) . . ?
N3 Si3 C45 111.01(19) . . ?
C44 Si3 C45 111.1(2) . . ?
C46 Si3 C44 106.1(2) . . ?
C46 Si3 C45 105.2(2) . . ?
N3 Si2 C43 112.96(19) . . ?
N3 Si2 C42 110.6(2) . . ?
N3 Si2 C41 110.8(2) . . ?
C42 Si2 C43 108.6(2) . . ?
C42 Si2 C41 109.7(3) . . ?
C41 Si2 C43 103.9(3) . . ?
C13 N2 C14 117.5(3) . . ?
C34 N5 Si1 90.8(2) . . ?
C34 N5 C26 131.4(3) . . ?
C26 N5 Si1 133.9(2) . . ?
C34 N4 Si1 90.7(2) . . ?
C34 N4 C30 130.9(3) . . ?
C30 N4 Si1 133.2(2) . . ?
Si1 N3 Si3 126.74(17) . . ?
Si1 N3 Si2 113.40(16) . . ?
Si3 N3 Si2 119.81(16) . . ?
C13 N1 Cu1 109.3(2) . . ?
C13 N1 C1 119.3(3) . . ?
C1 N1 Cu1 131.0(2) . . ?
N2 C14 C19 118.0(3) . . ?
C15 C14 N2 121.9(3) . . ?
C15 C14 C19 120.0(3) . . ?
N5 C34 Si1 53.38(17) . . ?
N5 C34 C35 127.6(3) . . ?
N4 C34 Si1 53.73(17) . . ?
N4 C34 N5 105.6(3) . . ?
N4 C34 C35 126.7(3) . . ?
C35 C34 Si1 167.8(2) . . ?
C14 C19 C20 120.1(3) . . ?
C18 C19 C14 118.5(3) . . ?
C18 C19 C20 121.4(3) . . ?
N2 C13 N1 120.6(3) . . ?
N2 C13 H13 119.7 . . ?
N1 C13 H13 119.7 . . ?
C5 C6 C1 118.5(4) . . ?
C5 C6 C7 120.8(4) . . ?
C1 C6 C7 120.4(3) . . ?
C19 C18 H18 119.2 . . ?
C17 C18 C19 121.6(3) . . ?
C17 C18 H18 119.2 . . ?
C6 C5 H5 119.4 . . ?
C4 C5 C6 121.2(4) . . ?
C4 C5 H5 119.4 . . ?
N4 C30 C32 105.0(3) . . ?
N4 C30 C33 111.3(3) . . ?
N4 C30 C31 110.8(3) . . ?
C32 C30 C33 109.8(3) . . ?
C31 C30 C32 109.2(3) . . ?
C31 C30 C33 110.6(3) . . ?
C30 C32 H32A 109.5 . . ?
C30 C32 H32B 109.5 . . ?
C30 C32 H32C 109.5 . . ?
H32A C32 H32B 109.5 . . ?
H32A C32 H32C 109.5 . . ?
H32B C32 H32C 109.5 . . ?
C14 C15 C23 122.5(3) . . ?
C16 C15 C14 118.5(3) . . ?
C16 C15 C23 119.0(3) . . ?
N5 C26 C28 106.4(3) . . ?
N5 C26 C29 110.9(3) . . ?
N5 C26 C27 110.4(3) . . ?
C28 C26 C27 109.1(4) . . ?
C29 C26 C28 109.4(4) . . ?
C29 C26 C27 110.7(4) . . ?
N1 C1 C2 118.7(3) . . ?
C6 C1 N1 120.9(3) . . ?
C6 C1 C2 120.3(3) . . ?
H21A C21 H21B 109.5 . . ?
H21A C21 H21C 109.5 . . ?
H21B C21 H21C 109.5 . . ?
C20 C21 H21A 109.5 . . ?
C20 C21 H21B 109.5 . . ?
C20 C21 H21C 109.5 . . ?
C6 C7 H7 107.3 . . ?
C6 C7 C9 114.9(3) . . ?
C6 C7 C8 110.2(3) . . ?
C9 C7 H7 107.3 . . ?
C9 C7 C8 109.5(3) . . ?
C8 C7 H7 107.3 . . ?
C40 C35 C34 120.8(3) . . ?
C40 C35 C36 120.0(4) . . ?
C36 C35 C34 119.1(3) . . ?
C35 C40 H40 120.0 . . ?
C35 C40 C39 120.0(4) . . ?
C39 C40 H40 120.0 . . ?
C15 C23 H23 107.8 . . ?
C15 C23 C25 111.6(3) . . ?
C15 C23 C24 111.3(3) . . ?
C25 C23 H23 107.8 . . ?
C24 C23 H23 107.8 . . ?
C24 C23 C25 110.2(3) . . ?
C19 C20 C21 111.1(3) . . ?
C19 C20 H20 107.2 . . ?
C19 C20 C22 113.8(3) . . ?
C21 C20 H20 107.2 . . ?
C21 C20 C22 110.0(3) . . ?
C22 C20 H20 107.2 . . ?
C30 C33 H33A 109.5 . . ?
C30 C33 H33B 109.5 . . ?
C30 C33 H33C 109.5 . . ?
H33A C33 H33B 109.5 . . ?
H33A C33 H33C 109.5 . . ?
H33B C33 H33C 109.5 . . ?
C1 C2 C10 119.6(3) . . ?
C3 C2 C1 117.9(4) . . ?
C3 C2 C10 122.5(4) . . ?
C15 C16 H16 119.2 . . ?
C17 C16 C15 121.7(3) . . ?
C17 C16 H16 119.2 . . ?
C18 C17 C16 119.5(3) . . ?
C18 C17 H17 120.2 . . ?
C16 C17 H17 120.2 . . ?
C36 C37 H37 119.8 . . ?
C38 C37 H37 119.8 . . ?
C38 C37 C36 120.4(4) . . ?
C35 C36 H36 120.3 . . ?
C37 C36 C35 119.5(4) . . ?
C37 C36 H36 120.3 . . ?
Si3 C44 H44A 109.5 . . ?
Si3 C44 H44B 109.5 . . ?
Si3 C44 H44C 109.5 . . ?
H44A C44 H44B 109.5 . . ?
H44A C44 H44C 109.5 . . ?
H44B C44 H44C 109.5 . . ?
C30 C31 H31A 109.5 . . ?
C30 C31 H31B 109.5 . . ?
C30 C31 H31C 109.5 . . ?
H31A C31 H31B 109.5 . . ?
H31A C31 H31C 109.5 . . ?
H31B C31 H31C 109.5 . . ?
C40 C39 H39 120.3 . . ?
C38 C39 C40 119.3(4) . . ?
C38 C39 H39 120.3 . . ?
C23 C25 H25A 109.5 . . ?
C23 C25 H25B 109.5 . . ?
C23 C25 H25C 109.5 . . ?
H25A C25 H25B 109.5 . . ?
H25A C25 H25C 109.5 . . ?
H25B C25 H25C 109.5 . . ?
C7 C9 H9A 109.5 . . ?
C7 C9 H9B 109.5 . . ?
C7 C9 H9C 109.5 . . ?
H9A C9 H9B 109.5 . . ?
H9A C9 H9C 109.5 . . ?
H9B C9 H9C 109.5 . . ?
C5 C4 H4 120.2 . . ?
C3 C4 C5 119.6(4) . . ?
C3 C4 H4 120.2 . . ?
C26 C28 H28A 109.5 . . ?
C26 C28 H28B 109.5 . . ?
C26 C28 H28C 109.5 . . ?
H28A C28 H28B 109.5 . . ?
H28A C28 H28C 109.5 . . ?
H28B C28 H28C 109.5 . . ?
C26 C29 H29A 109.5 . . ?
C26 C29 H29B 109.5 . . ?
C26 C29 H29C 109.5 . . ?
H29A C29 H29B 109.5 . . ?
H29A C29 H29C 109.5 . . ?
H29B C29 H29C 109.5 . . ?
C37 C38 C39 120.9(4) . . ?
C37 C38 H38 119.6 . . ?
C39 C38 H38 119.6 . . ?
C7 C8 H8A 109.5 . . ?
C7 C8 H8B 109.5 . . ?
C7 C8 H8C 109.5 . . ?
H8A C8 H8B 109.5 . . ?
H8A C8 H8C 109.5 . . ?
H8B C8 H8C 109.5 . . ?
H11A C11 H11B 109.5 . . ?
H11A C11 H11C 109.5 . . ?
H11B C11 H11C 109.5 . . ?
C10 C11 H11A 109.5 . . ?
C10 C11 H11B 109.5 . . ?
C10 C11 H11C 109.5 . . ?
Si3 C46 H46A 109.5 . . ?
Si3 C46 H46B 109.5 . . ?
Si3 C46 H46C 109.5 . . ?
H46A C46 H46B 109.5 . . ?
H46A C46 H46C 109.5 . . ?
H46B C46 H46C 109.5 . . ?
Si3 C45 H45A 109.5 . . ?
Si3 C45 H45B 109.5 . . ?
Si3 C45 H45C 109.5 . . ?
H45A C45 H45B 109.5 . . ?
H45A C45 H45C 109.5 . . ?
H45B C45 H45C 109.5 . . ?
C20 C22 H22A 109.5 . . ?
C20 C22 H22B 109.5 . . ?
C20 C22 H22C 109.5 . . ?
H22A C22 H22B 109.5 . . ?
H22A C22 H22C 109.5 . . ?
H22B C22 H22C 109.5 . . ?
C2 C3 H3 118.9 . . ?
C4 C3 C2 122.3(4) . . ?
C4 C3 H3 118.9 . . ?
C2 C10 C11 111.5(3) . . ?
C2 C10 H10 107.2 . . ?
C2 C10 C12 113.1(4) . . ?
C11 C10 H10 107.2 . . ?
C11 C10 C12 110.4(4) . . ?
C12 C10 H10 107.2 . . ?
Si2 C43 H43A 109.5 . . ?
Si2 C43 H43B 109.5 . . ?
Si2 C43 H43C 109.5 . . ?
H43A C43 H43B 109.5 . . ?
H43A C43 H43C 109.5 . . ?
H43B C43 H43C 109.5 . . ?
C26 C27 H27A 109.5 . . ?
C26 C27 H27B 109.5 . . ?
C26 C27 H27C 109.5 . . ?
H27A C27 H27B 109.5 . . ?
H27A C27 H27C 109.5 . . ?
H27B C27 H27C 109.5 . . ?
C10 C12 H12A 109.5 . . ?
C10 C12 H12B 109.5 . . ?
C10 C12 H12C 109.5 . . ?
H12A C12 H12B 109.5 . . ?
H12A C12 H12C 109.5 . . ?
H12B C12 H12C 109.5 . . ?
C23 C24 H24A 109.5 . . ?
C23 C24 H24B 109.5 . . ?
C23 C24 H24C 109.5 . . ?
H24A C24 H24B 109.5 . . ?
H24A C24 H24C 109.5 . . ?
H24B C24 H24C 109.5 . . ?
Si2 C42 H42A 109.5 . . ?
Si2 C42 H42B 109.5 . . ?
Si2 C42 H42C 109.5 . . ?
H42A C42 H42B 109.5 . . ?
H42A C42 H42C 109.5 . . ?
H42B C42 H42C 109.5 . . ?
Si2 C41 H41A 109.5 . . ?
Si2 C41 H41B 109.5 . . ?
Si2 C41 H41C 109.5 . . ?
H41A C41 H41B 109.5 . . ?
H41A C41 H41C 109.5 . . ?
H41B C41 H41C 109.5 . . ?

loop_
_geom_bond_atom_site_label_1
_geom_bond_atom_site_label_2
_geom_bond_distance
_geom_bond_site_symmetry_2
_geom_bond_publ_flag
Cu1 Si1 2.1939(10) . ?
Cu1 N1 1.903(3) . ?
Si1 N5 1.837(3) . ?
Si1 N4 1.845(3) . ?
Si1 N3 1.719(3) . ?
Si1 C34 2.289(3) . ?
Si3 N3 1.761(3) . ?
Si3 C44 1.862(4) . ?
Si3 C46 1.857(5) . ?
Si3 C45 1.867(4) . ?
Si2 N3 1.768(3) . ?
Si2 C43 1.863(5) . ?
Si2 C42 1.837(5) . ?
Si2 C41 1.861(5) . ?
N2 C14 1.409(4) . ?
N2 C13 1.294(4) . ?
N5 C34 1.341(5) . ?
N5 C26 1.479(4) . ?
N4 C34 1.332(4) . ?
N4 C30 1.487(4) . ?
N1 C13 1.336(4) . ?
N1 C1 1.415(4) . ?
C14 C19 1.413(5) . ?
C14 C15 1.407(5) . ?
C34 C35 1.490(5) . ?
C19 C18 1.392(5) . ?
C19 C20 1.507(5) . ?
C13 H13 0.9300 . ?
C6 C5 1.397(5) . ?
C6 C1 1.412(5) . ?
C6 C7 1.515(5) . ?
C18 H18 0.9300 . ?
C18 C17 1.372(5) . ?
C5 H5 0.9300 . ?
C5 C4 1.379(7) . ?
C30 C32 1.528(5) . ?
C30 C33 1.529(5) . ?
C30 C31 1.520(5) . ?
C32 H32A 0.9600 . ?
C32 H32B 0.9600 . ?
C32 H32C 0.9600 . ?
C15 C23 1.520(5) . ?
C15 C16 1.391(5) . ?
C26 C28 1.517(6) . ?
C26 C29 1.517(6) . ?
C26 C27 1.527(6) . ?
C1 C2 1.416(5) . ?
C21 H21A 0.9600 . ?
C21 H21B 0.9600 . ?
C21 H21C 0.9600 . ?
C21 C20 1.523(5) . ?
C7 H7 0.9800 . ?
C7 C9 1.523(5) . ?
C7 C8 1.529(5) . ?
C35 C40 1.380(5) . ?
C35 C36 1.386(5) . ?
C40 H40 0.9300 . ?
C40 C39 1.385(6) . ?
C23 H23 0.9800 . ?
C23 C25 1.527(5) . ?
C23 C24 1.526(5) . ?
C20 H20 0.9800 . ?
C20 C22 1.526(5) . ?
C33 H33A 0.9600 . ?
C33 H33B 0.9600 . ?
C33 H33C 0.9600 . ?
C2 C3 1.389(6) . ?
C2 C10 1.502(6) . ?
C16 H16 0.9300 . ?
C16 C17 1.375(5) . ?
C17 H17 0.9300 . ?
C37 H37 0.9300 . ?
C37 C36 1.386(6) . ?
C37 C38 1.355(7) . ?
C36 H36 0.9300 . ?
C44 H44A 0.9600 . ?
C44 H44B 0.9600 . ?
C44 H44C 0.9600 . ?
C31 H31A 0.9600 . ?
C31 H31B 0.9600 . ?
C31 H31C 0.9600 . ?
C39 H39 0.9300 . ?
C39 C38 1.384(7) . ?
C25 H25A 0.9600 . ?
C25 H25B 0.9600 . ?
C25 H25C 0.9600 . ?
C9 H9A 0.9600 . ?
C9 H9B 0.9600 . ?
C9 H9C 0.9600 . ?
C4 H4 0.9300 . ?
C4 C3 1.372(7) . ?
C28 H28A 0.9600 . ?
C28 H28B 0.9600 . ?
C28 H28C 0.9600 . ?
C29 H29A 0.9600 . ?
C29 H29B 0.9600 . ?
C29 H29C 0.9600 . ?
C38 H38 0.9300 . ?
C8 H8A 0.9600 . ?
C8 H8B 0.9600 . ?
C8 H8C 0.9600 . ?
C11 H11A 0.9600 . ?
C11 H11B 0.9600 . ?
C11 H11C 0.9600 . ?
C11 C10 1.515(7) . ?
C46 H46A 0.9600 . ?
C46 H46B 0.9600 . ?
C46 H46C 0.9600 . ?
C45 H45A 0.9600 . ?
C45 H45B 0.9600 . ?
C45 H45C 0.9600 . ?
C22 H22A 0.9600 . ?
C22 H22B 0.9600 . ?
C22 H22C 0.9600 . ?
C3 H3 0.9300 . ?
C10 H10 0.9800 . ?
C10 C12 1.532(6) . ?
C43 H43A 0.9600 . ?
C43 H43B 0.9600 . ?
C43 H43C 0.9600 . ?
C27 H27A 0.9600 . ?
C27 H27B 0.9600 . ?
C27 H27C 0.9600 . ?
C12 H12A 0.9600 . ?
C12 H12B 0.9600 . ?
C12 H12C 0.9600 . ?
C24 H24A 0.9600 . ?
C24 H24B 0.9600 . ?
C24 H24C 0.9600 . ?
C42 H42A 0.9600 . ?
C42 H42B 0.9600 . ?
C42 H42C 0.9600 . ?
C41 H41A 0.9600 . ?
C41 H41B 0.9600 . ?
C41 H41C 0.9600 . ?

loop_
_twin_individual_id
_twin_individual_mass_fraction_refined
1 0.927(10)
2 0.073(10)
